data_4505069
loop_
_publ_author_name
'Marinescu, Gabriela'
'Andruh, Marius'
'Julve, Miguel'
'Lloret, Francesc'
'Llusar, Rosa'
'Uriel, Santiago'
'Vaissermann, Jacqueline'

_publ_section_title
;
 Heteropolymetallic Supramolecular Solid-State Architectures Constructed
 from [Cr(AA)(C2O4)2]-Tectons, and Sustained by Coordinative, Hydrogen
 Bond and \p&#x2212;\p Stacking Interactions (AA = 2,2&#x2018;-Bipyridine;
 1,10-Phenanthroline)
;
_journal_issue 1
_journal_name_full 'Crystal Growth &amp; Design'
_journal_page_first 261
_journal_paper_doi 10.1021/cg049944g
_journal_volume 5
_journal_year 2005
_chemical_formula_sum 'C28 H28 Ba Cr2 N4 O22'
_chemical_formula_weight 1013.88
_chemical_name_systematic
;
  ?
;
_space_group_IT_number 13
_symmetry_cell_setting monoclinic
_symmetry_space_group_name_Hall '-P 2yc'
_symmetry_space_group_name_H-M 'P 1 2/c 1'
_atom_sites_solution_hydrogens geom
_atom_sites_solution_primary direct
_atom_sites_solution_secondary difmap
_audit_creation_method SHELXL-97
_cell_angle_alpha 90.00
_cell_angle_beta 92.208(4)
_cell_angle_gamma 90.00
_cell_formula_units_Z 2
_cell_length_a 11.7633(19)
_cell_length_b 9.5108(15)
_cell_length_c 16.581(3)
_cell_measurement_temperature 298(2)
_cell_volume 1853.7(5)
_computing_cell_refinement 'Bruker SMART'
_computing_data_collection 'Bruker SMART'
_computing_data_reduction 'Bruker SHELXTL'
_computing_molecular_graphics 'Bruker SHELXTL'
_computing_publication_material 'Bruker SHELXTL'
_computing_structure_refinement 'SHELXL-97 (Sheldrick, 1997)'
_computing_structure_solution 'SHELXS-97 (Sheldrick, 1990)'
_diffrn_ambient_temperature 298(2)
_diffrn_measured_fraction_theta_full 1.000
_diffrn_measured_fraction_theta_max 1.000
_diffrn_measurement_device_type 'CCD area detector'
_diffrn_measurement_method 'phi and omega scans'
_diffrn_radiation_monochromator graphite
_diffrn_radiation_source 'fine-focus sealed tube'
_diffrn_radiation_type MoK\a
_diffrn_radiation_wavelength 0.71073
_diffrn_reflns_av_R_equivalents 0.0430
_diffrn_reflns_av_sigmaI/netI 0.0511
_diffrn_reflns_limit_h_max 14
_diffrn_reflns_limit_h_min -14
_diffrn_reflns_limit_k_max 10
_diffrn_reflns_limit_k_min -11
_diffrn_reflns_limit_l_max 20
_diffrn_reflns_limit_l_min -16
_diffrn_reflns_number 11428
_diffrn_reflns_theta_full 26.37
_diffrn_reflns_theta_max 26.37
_diffrn_reflns_theta_min 1.73
_exptl_absorpt_coefficient_mu 1.720
_exptl_absorpt_correction_T_max 1.954868
_exptl_absorpt_correction_T_min 1.370405
_exptl_absorpt_correction_type 'Bruker SADABS'
_exptl_crystal_colour Red
_exptl_crystal_density_diffrn 1.817
_exptl_crystal_density_method 'not measured'
_exptl_crystal_description Prism
_exptl_crystal_F_000 1008
_exptl_crystal_size_max 0.25
_exptl_crystal_size_mid 0.14
_exptl_crystal_size_min 0.09
_refine_diff_density_max 0.540
_refine_diff_density_min -0.598
_refine_diff_density_rms 0.085
_refine_ls_extinction_method none
_refine_ls_goodness_of_fit_ref 0.955
_refine_ls_hydrogen_treatment mixed
_refine_ls_matrix_type full
_refine_ls_number_parameters 258
_refine_ls_number_reflns 3796
_refine_ls_number_restraints 0
_refine_ls_restrained_S_all 0.955
_refine_ls_R_factor_all 0.0585
_refine_ls_R_factor_gt 0.0344
_refine_ls_shift/su_max 0.005
_refine_ls_shift/su_mean 0.000
_refine_ls_structure_factor_coef Fsqd
_refine_ls_weighting_details 'calc w=1/[\s^2^(Fo^2^)+(0.0522P)^2^+0.0000P] where P=(Fo^2^+2Fc^2^)/3'
_refine_ls_weighting_scheme calc
_refine_ls_wR_factor_gt 0.0874
_refine_ls_wR_factor_ref 0.0940
_reflns_number_gt 2586
_reflns_number_total 3796
_reflns_threshold_expression >2sigma(I)
_cod_data_source_file cg049944gsi20040205_062952.cif
_cod_data_source_block str140m
_cod_depositor_comments
;
The following automatic conversions were performed:

'_symmetry_cell_setting' value 'Monoclinic' changed to 'monoclinic'
according to /home/saulius/struct/CIF-dictionaries/cif_core.dic
dictionary named 'cif_core.dic' version 2.4.1 from 2010-06-29.

Automatic conversion script
Id: cif_fix_values 1715 2011-07-08 13:25:40Z adriana 
;
_cod_original_cell_volume 1853.6(5)
_cod_original_sg_symbol_H-M P2/c
_cod_database_code 4505069

loop_
_symmetry_equiv_pos_as_xyz
'x, y, z'
'-x, y, -z+1/2'
'-x, -y, -z'
'x, -y, z-1/2'

loop_
_atom_site_label
_atom_site_type_symbol
_atom_site_fract_x
_atom_site_fract_y
_atom_site_fract_z
_atom_site_U_iso_or_equiv
_atom_site_adp_type
_atom_site_occupancy
_atom_site_symmetry_multiplicity
_atom_site_calc_flag
_atom_site_refinement_flags
Ba1 Ba 0.0000 0.16880(4) 0.2500 0.03771(13) Uani 1 2 d S
Cr1 Cr -0.24595(5) -0.33097(6) 0.08927(3) 0.02663(15) Uani 1 1 d .
N1 N -0.2851(3) -0.4042(3) -0.02456(17) 0.0298(7) Uani 1 1 d .
O1 O -0.1829(2) -0.1500(3) 0.05469(14) 0.0344(6) Uani 1 1 d .
C1 C -0.2164(4) -0.4839(5) -0.0682(2) 0.0411(10) Uani 1 1 d .
H1 H -0.1425 -0.5006 -0.0488 0.049 Uiso 1 1 calc R
N2 N -0.4089(3) -0.2572(3) 0.07078(19) 0.0340(8) Uani 1 1 d .
O2 O -0.2259(2) -0.2490(3) 0.19667(14) 0.0355(6) Uani 1 1 d .
C2 C -0.2522(4) -0.5419(5) -0.1413(3) 0.0530(13) Uani 1 1 d .
H2 H -0.2035 -0.5980 -0.1702 0.064 Uiso 1 1 calc R
O3 O -0.1342(3) -0.0723(4) 0.25837(17) 0.0593(9) Uani 1 1 d .
C3 C -0.3599(4) -0.5157(6) -0.1702(3) 0.0573(14) Uani 1 1 d .
H3 H -0.3852 -0.5538 -0.2193 0.069 Uiso 1 1 calc R
C4 C -0.4315(4) -0.4330(5) -0.1269(2) 0.0481(12) Uani 1 1 d .
H4 H -0.5051 -0.4141 -0.1465 0.058 Uiso 1 1 calc R
O4 O -0.0952(3) 0.0379(3) 0.10780(18) 0.0535(9) Uani 1 1 d .
O5 O -0.0933(2) -0.4139(3) 0.09642(15) 0.0340(6) Uani 1 1 d .
C5 C -0.3920(3) -0.3781(4) -0.0534(2) 0.0347(9) Uani 1 1 d .
O6 O -0.2897(2) -0.5119(3) 0.13658(15) 0.0307(6) Uani 1 1 d .
C6 C -0.4604(3) -0.2897(4) -0.0016(2) 0.0363(10) Uani 1 1 d .
C7 C -0.5676(4) -0.2387(6) -0.0223(3) 0.0575(13) Uani 1 1 d .
H7 H -0.6017 -0.2606 -0.0723 0.069 Uiso 1 1 calc R
O7 O -0.2094(3) -0.7000(3) 0.19507(19) 0.0465(8) Uani 1 1 d .
C8 C -0.6236(5) -0.1553(6) 0.0312(4) 0.0753(17) Uani 1 1 d .
H8 H -0.6955 -0.1197 0.0177 0.090 Uiso 1 1 calc R
O8 O -0.0020(3) -0.5952(4) 0.1533(2) 0.0614(10) Uani 1 1 d .
C9 C -0.5715(5) -0.1255(6) 0.1048(4) 0.0737(17) Uani 1 1 d .
H9 H -0.6088 -0.0716 0.1424 0.088 Uiso 1 1 calc R
O9 O -0.1690(3) 0.1145(5) 0.3809(2) 0.0787(12) Uani 1 1 d .
C10 C -0.4651(4) -0.1752(5) 0.1225(3) 0.0512(12) Uani 1 1 d .
H10 H -0.4298 -0.1521 0.1719 0.061 Uiso 1 1 calc R
O10 O -0.3802(5) -0.8825(6) 0.2500(4) 0.161(3) Uani 1 1 d .
C11 C -0.1442(3) -0.0734(4) 0.1137(2) 0.0336(9) Uani 1 1 d .
O11 O -0.0954(4) 0.2074(7) -0.0340(4) 0.144(3) Uani 1 1 d .
C12 C -0.1682(3) -0.1342(4) 0.1982(2) 0.0333(9) Uani 1 1 d .
C13 C -0.0874(3) -0.5301(4) 0.1354(2) 0.0328(9) Uani 1 1 d .
C14 C -0.2044(3) -0.5888(4) 0.1591(2) 0.0302(9) Uani 1 1 d .

loop_
_atom_site_aniso_label
_atom_site_aniso_U_11
_atom_site_aniso_U_22
_atom_site_aniso_U_33
_atom_site_aniso_U_23
_atom_site_aniso_U_13
_atom_site_aniso_U_12
Ba1 0.0443(2) 0.02514(19) 0.0422(2) 0.000 -0.01808(16) 0.000
Cr1 0.0301(3) 0.0276(3) 0.0220(3) 0.0002(2) -0.0008(2) -0.0041(3)
N1 0.0339(18) 0.0324(18) 0.0232(17) -0.0007(14) 0.0011(14) -0.0040(15)
O1 0.0485(17) 0.0321(15) 0.0224(14) 0.0023(11) -0.0002(12) -0.0085(13)
C1 0.040(2) 0.049(3) 0.034(2) -0.008(2) 0.0044(19) -0.001(2)
N2 0.0330(18) 0.0315(19) 0.0376(19) -0.0004(15) 0.0032(15) 0.0016(15)
O2 0.0486(17) 0.0371(16) 0.0208(13) 0.0002(12) 0.0012(12) -0.0122(14)
C2 0.057(3) 0.071(4) 0.031(2) -0.018(2) 0.013(2) -0.009(3)
O3 0.095(3) 0.056(2) 0.0265(16) -0.0075(15) -0.0032(16) -0.0293(19)
C3 0.059(3) 0.082(4) 0.031(2) -0.010(2) 0.003(2) -0.028(3)
C4 0.045(3) 0.066(3) 0.033(2) -0.003(2) -0.007(2) -0.017(2)
O4 0.086(2) 0.0337(18) 0.0407(18) 0.0044(13) -0.0034(16) -0.0236(17)
O5 0.0266(14) 0.0401(17) 0.0351(15) 0.0083(13) 0.0001(11) -0.0022(12)
C5 0.036(2) 0.038(2) 0.029(2) 0.0027(17) -0.0021(18) -0.0127(18)
O6 0.0269(13) 0.0309(14) 0.0341(15) 0.0042(12) -0.0005(11) -0.0051(12)
C6 0.034(2) 0.035(2) 0.040(2) 0.0060(18) -0.0059(19) -0.0057(17)
C7 0.040(3) 0.064(3) 0.067(3) 0.000(3) -0.016(2) 0.003(3)
O7 0.0483(18) 0.0314(17) 0.059(2) 0.0144(14) -0.0063(15) -0.0049(13)
C8 0.047(3) 0.074(4) 0.104(5) -0.012(4) -0.011(3) 0.022(3)
O8 0.0334(18) 0.069(2) 0.082(3) 0.036(2) 0.0072(17) 0.0098(17)
C9 0.050(3) 0.071(4) 0.101(5) -0.025(3) 0.012(3) 0.017(3)
O9 0.088(3) 0.104(3) 0.044(2) -0.018(2) 0.0112(19) -0.011(2)
C10 0.049(3) 0.050(3) 0.055(3) -0.011(2) 0.007(2) 0.008(2)
O10 0.110(4) 0.137(5) 0.241(7) 0.115(5) 0.084(5) 0.041(4)
C11 0.041(2) 0.030(2) 0.029(2) 0.0016(17) -0.0039(18) -0.0059(18)
O11 0.077(3) 0.193(6) 0.163(5) 0.099(5) 0.007(3) 0.015(4)
C12 0.040(2) 0.033(2) 0.026(2) -0.0025(16) 0.0002(17) -0.0021(18)
C13 0.031(2) 0.037(2) 0.031(2) 0.0034(17) 0.0017(17) 0.0008(18)
C14 0.035(2) 0.029(2) 0.027(2) 0.0001(16) -0.0050(17) -0.0029(17)

loop_
_atom_type_symbol
_atom_type_description
_atom_type_scat_dispersion_real
_atom_type_scat_dispersion_imag
_atom_type_scat_source
C C 0.0033 0.0016 'International Tables Vol C Tables 4.2.6.8 and 6.1.1.4'
H H 0.0000 0.0000 'International Tables Vol C Tables 4.2.6.8 and 6.1.1.4'
N N 0.0061 0.0033 'International Tables Vol C Tables 4.2.6.8 and 6.1.1.4'
O O 0.0106 0.0060 'International Tables Vol C Tables 4.2.6.8 and 6.1.1.4'
Cr Cr 0.3209 0.6236 'International Tables Vol C Tables 4.2.6.8 and 6.1.1.4'
Ba Ba -0.3244 2.2819 'International Tables Vol C Tables 4.2.6.8 and 6.1.1.4'

loop_
_geom_angle_atom_site_label_1
_geom_angle_atom_site_label_2
_geom_angle_atom_site_label_3
_geom_angle
_geom_angle_site_symmetry_1
_geom_angle_site_symmetry_3
O8 Ba1 O8 71.06(17) 2_565 1_565
O8 Ba1 O3 129.20(9) 2_565 .
O8 Ba1 O3 134.88(10) 1_565 .
O8 Ba1 O3 134.88(10) 2_565 2
O8 Ba1 O3 129.20(9) 1_565 2
O3 Ba1 O3 69.47(16) . 2
O8 Ba1 O4 145.98(10) 2_565 .
O8 Ba1 O4 83.14(10) 1_565 .
O3 Ba1 O4 58.56(8) . .
O3 Ba1 O4 78.77(10) 2 .
O8 Ba1 O4 83.14(10) 2_565 2
O8 Ba1 O4 145.98(10) 1_565 2
O3 Ba1 O4 78.77(10) . 2
O3 Ba1 O4 58.56(8) 2 2
O4 Ba1 O4 128.33(12) . 2
O8 Ba1 O7 58.35(8) 2_565 2_565
O8 Ba1 O7 79.59(9) 1_565 2_565
O3 Ba1 O7 145.03(9) . 2_565
O3 Ba1 O7 83.86(9) 2 2_565
O4 Ba1 O7 138.91(9) . 2_565
O4 Ba1 O7 67.92(9) 2 2_565
O8 Ba1 O7 79.59(9) 2_565 1_565
O8 Ba1 O7 58.35(8) 1_565 1_565
O3 Ba1 O7 83.86(9) . 1_565
O3 Ba1 O7 145.03(9) 2 1_565
O4 Ba1 O7 67.92(9) . 1_565
O4 Ba1 O7 138.91(9) 2 1_565
O7 Ba1 O7 128.63(11) 2_565 1_565
O8 Ba1 O9 73.43(10) 2_565 .
O8 Ba1 O9 124.17(11) 1_565 .
O3 Ba1 O9 55.85(10) . .
O3 Ba1 O9 106.39(11) 2 .
O4 Ba1 O9 105.57(10) . .
O4 Ba1 O9 65.39(11) 2 .
O7 Ba1 O9 115.01(10) 2_565 .
O7 Ba1 O9 74.01(10) 1_565 .
O8 Ba1 O9 124.17(11) 2_565 2
O8 Ba1 O9 73.43(10) 1_565 2
O3 Ba1 O9 106.39(11) . 2
O3 Ba1 O9 55.85(10) 2 2
O4 Ba1 O9 65.39(11) . 2
O4 Ba1 O9 105.57(10) 2 2
O7 Ba1 O9 74.01(10) 2_565 2
O7 Ba1 O9 115.01(10) 1_565 2
O9 Ba1 O9 160.44(17) . 2
O2 Cr1 O5 91.55(12) . .
O2 Cr1 O6 90.57(11) . .
O5 Cr1 O6 82.96(11) . .
O2 Cr1 O1 83.26(11) . .
O5 Cr1 O1 90.84(11) . .
O6 Cr1 O1 171.14(11) . .
O2 Cr1 N1 173.15(13) . .
O5 Cr1 N1 95.26(12) . .
O6 Cr1 N1 90.97(12) . .
O1 Cr1 N1 95.91(12) . .
O2 Cr1 N2 94.55(12) . .
O5 Cr1 N2 173.78(12) . .
O6 Cr1 N2 95.80(12) . .
O1 Cr1 N2 91.03(12) . .
N1 Cr1 N2 78.65(12) . .
C1 N1 C5 119.0(3) . .
C1 N1 Cr1 124.9(3) . .
C5 N1 Cr1 115.9(2) . .
C11 O1 Cr1 113.5(2) . .
N1 C1 C2 122.0(4) . .
C10 N2 C6 118.7(4) . .
C10 N2 Cr1 125.4(3) . .
C6 N2 Cr1 115.8(3) . .
C12 O2 Cr1 113.7(2) . .
C3 C2 C1 118.9(4) . .
C12 O3 Ba1 121.8(3) . .
C2 C3 C4 120.2(4) . .
C3 C4 C5 118.8(4) . .
C11 O4 Ba1 119.2(3) . .
C13 O5 Cr1 114.1(2) . .
N1 C5 C4 121.1(4) . .
N1 C5 C6 115.0(3) . .
C4 C5 C6 123.9(4) . .
C14 O6 Cr1 113.6(2) . .
N2 C6 C7 120.8(4) . .
N2 C6 C5 114.4(3) . .
C7 C6 C5 124.9(4) . .
C8 C7 C6 119.8(5) . .
C14 O7 Ba1 118.3(3) . 1_545
C9 C8 C7 118.8(5) . .
C13 O8 Ba1 123.3(3) . 1_545
C10 C9 C8 119.7(5) . .
N2 C10 C9 122.2(5) . .
O4 C11 O1 126.0(4) . .
O4 C11 C12 120.1(3) . .
O1 C11 C12 113.8(3) . .
O3 C12 O2 125.8(4) . .
O3 C12 C11 119.8(4) . .
O2 C12 C11 114.4(3) . .
O8 C13 O5 126.5(4) . .
O8 C13 C14 119.5(4) . .
O5 C13 C14 114.0(3) . .
O7 C14 O6 125.8(4) . .
O7 C14 C13 119.9(3) . .
O6 C14 C13 114.4(3) . .

loop_
_geom_bond_atom_site_label_1
_geom_bond_atom_site_label_2
_geom_bond_distance
_geom_bond_site_symmetry_2
Ba1 O8 2.758(3) 2_565
Ba1 O8 2.758(3) 1_565
Ba1 O3 2.790(3) .
Ba1 O3 2.790(3) 2
Ba1 O4 2.856(3) .
Ba1 O4 2.856(3) 2
Ba1 O7 2.878(3) 2_565
Ba1 O7 2.878(3) 1_565
Ba1 O9 3.043(4) .
Ba1 O9 3.043(4) 2
Cr1 O2 1.950(3) .
Cr1 O5 1.960(3) .
Cr1 O6 1.968(3) .
Cr1 O1 1.969(3) .
Cr1 N1 2.048(3) .
Cr1 N2 2.053(3) .
N1 C1 1.340(5) .
N1 C5 1.351(5) .
O1 C11 1.288(4) .
C1 C2 1.382(6) .
N2 C10 1.351(5) .
N2 C6 1.358(5) .
O2 C12 1.286(5) .
C2 C3 1.360(7) .
O3 C12 1.213(5) .
C3 C4 1.375(7) .
C4 C5 1.390(6) .
O4 C11 1.211(5) .
O5 C13 1.281(5) .
C5 C6 1.465(6) .
O6 C14 1.286(4) .
C6 C7 1.383(6) .
C7 C8 1.377(7) .
O7 C14 1.217(4) .
O7 Ba1 2.878(3) 1_545
C8 C9 1.375(8) .
O8 C13 1.207(5) .
O8 Ba1 2.758(3) 1_545
C9 C10 1.359(7) .
C11 C12 1.551(5) .
C13 C14 1.549(5) .

loop_
_geom_torsion_atom_site_label_1
_geom_torsion_atom_site_label_2
_geom_torsion_atom_site_label_3
_geom_torsion_atom_site_label_4
_geom_torsion
_geom_torsion_site_symmetry_1
O2 Cr1 N1 C1 175.2(9) .
O5 Cr1 N1 C1 1.2(3) .
O6 Cr1 N1 C1 -81.9(3) .
O1 Cr1 N1 C1 92.6(3) .
N2 Cr1 N1 C1 -177.6(4) .
O2 Cr1 N1 C5 -10.4(12) .
O5 Cr1 N1 C5 175.6(3) .
O6 Cr1 N1 C5 92.6(3) .
O1 Cr1 N1 C5 -93.0(3) .
N2 Cr1 N1 C5 -3.1(3) .
O2 Cr1 O1 C11 9.0(3) .
O5 Cr1 O1 C11 -82.4(3) .
O6 Cr1 O1 C11 -37.0(9) .
N1 Cr1 O1 C11 -177.8(3) .
N2 Cr1 O1 C11 103.5(3) .
C5 N1 C1 C2 -1.1(6) .
Cr1 N1 C1 C2 173.2(3) .
O2 Cr1 N2 C10 2.6(4) .
O5 Cr1 N2 C10 171.7(10) .
O6 Cr1 N2 C10 93.6(4) .
O1 Cr1 N2 C10 -80.7(4) .
N1 Cr1 N2 C10 -176.6(4) .
O2 Cr1 N2 C6 179.3(3) .
O5 Cr1 N2 C6 -11.5(13) .
O6 Cr1 N2 C6 -89.6(3) .
O1 Cr1 N2 C6 96.0(3) .
N1 Cr1 N2 C6 0.2(3) .
O5 Cr1 O2 C12 80.4(3) .
O6 Cr1 O2 C12 163.4(3) .
O1 Cr1 O2 C12 -10.2(3) .
N1 Cr1 O2 C12 -93.6(10) .
N2 Cr1 O2 C12 -100.7(3) .
N1 C1 C2 C3 0.9(7) .
O8 Ba1 O3 C12 144.4(3) 2_565
O8 Ba1 O3 C12 41.6(4) 1_565
O3 Ba1 O3 C12 -83.8(4) 2
O4 Ba1 O3 C12 5.3(3) .
O4 Ba1 O3 C12 -144.2(4) 2
O7 Ba1 O3 C12 -126.5(3) 2_565
O7 Ba1 O3 C12 73.2(4) 1_565
O9 Ba1 O3 C12 148.0(4) .
O9 Ba1 O3 C12 -41.1(4) 2
C1 C2 C3 C4 -0.2(8) .
C2 C3 C4 C5 -0.4(7) .
O8 Ba1 O4 C11 -121.4(3) 2_565
O8 Ba1 O4 C11 -161.7(3) 1_565
O3 Ba1 O4 C11 -6.6(3) .
O3 Ba1 O4 C11 66.0(3) 2
O4 Ba1 O4 C11 32.6(3) 2
O7 Ba1 O4 C11 132.9(3) 2_565
O7 Ba1 O4 C11 -103.1(3) 1_565
O9 Ba1 O4 C11 -38.1(4) .
O9 Ba1 O4 C11 123.4(3) 2
O2 Cr1 O5 C13 81.8(3) .
O6 Cr1 O5 C13 -8.6(3) .
O1 Cr1 O5 C13 165.1(3) .
N1 Cr1 O5 C13 -98.9(3) .
N2 Cr1 O5 C13 -87.3(11) .
C1 N1 C5 C4 0.4(6) .
Cr1 N1 C5 C4 -174.4(3) .
C1 N1 C5 C6 -179.8(4) .
Cr1 N1 C5 C6 5.4(4) .
C3 C4 C5 N1 0.3(7) .
C3 C4 C5 C6 -179.4(4) .
O2 Cr1 O6 C14 -83.3(2) .
O5 Cr1 O6 C14 8.2(2) .
O1 Cr1 O6 C14 -37.6(8) .
N1 Cr1 O6 C14 103.4(2) .
N2 Cr1 O6 C14 -177.9(2) .
C10 N2 C6 C7 0.7(6) .
Cr1 N2 C6 C7 -176.2(3) .
C10 N2 C6 C5 179.5(4) .
Cr1 N2 C6 C5 2.5(4) .
N1 C5 C6 N2 -5.2(5) .
C4 C5 C6 N2 174.6(4) .
N1 C5 C6 C7 173.5(4) .
C4 C5 C6 C7 -6.7(7) .
N2 C6 C7 C8 -0.8(7) .
C5 C6 C7 C8 -179.4(5) .
C6 C7 C8 C9 -0.5(9) .
C7 C8 C9 C10 1.8(10) .
C6 N2 C10 C9 0.6(7) .
Cr1 N2 C10 C9 177.3(4) .
C8 C9 C10 N2 -1.9(9) .
Ba1 O4 C11 O1 -173.9(3) .
Ba1 O4 C11 C12 7.8(5) .
Cr1 O1 C11 O4 175.2(4) .
Cr1 O1 C11 C12 -6.3(4) .
Ba1 O3 C12 O2 176.7(3) .
Ba1 O3 C12 C11 -4.3(5) .
Cr1 O2 C12 O3 -171.5(4) .
Cr1 O2 C12 C11 9.4(4) .
O4 C11 C12 O3 -2.6(6) .
O1 C11 C12 O3 178.9(4) .
O4 C11 C12 O2 176.5(4) .
O1 C11 C12 O2 -2.1(5) .
Ba1 O8 C13 O5 174.0(3) 1_545
Ba1 O8 C13 C14 -7.2(5) 1_545
Cr1 O5 C13 O8 -173.9(4) .
Cr1 O5 C13 C14 7.3(4) .
Ba1 O7 C14 O6 -174.0(3) 1_545
Ba1 O7 C14 C13 6.9(5) 1_545
Cr1 O6 C14 O7 174.4(3) .
Cr1 O6 C14 C13 -6.5(4) .
O8 C13 C14 O7 -0.3(6) .
O5 C13 C14 O7 178.7(3) .
O8 C13 C14 O6 -179.4(4) .
O5 C13 C14 O6 -0.5(5) .
